data_4076970
loop_
_publ_author_name
'Jambor, Roman'
'Dost\'al, Libor'
'R\%u\<zi\<cka, Ale\<s'
'C\'isa\<rov\'a, Ivana'
'Brus, Ji\<r\'i'
'Hol\<capek, Michal'
'Hole\<cek, Jaroslav'

_publ_section_title
;
 Organotin(IV) Derivatives of Some O,C,O-Chelating Ligands
;
_journal_issue 19
_journal_name_full Organometallics
_journal_page_first 3996
_journal_paper_doi 10.1021/om020361i
_journal_volume 21
_journal_year 2002
_chemical_formula_sum 'C28 H28 O2 Sn'
_chemical_formula_weight 515.19
_chemical_name_systematic
; 
 ? 
;
_space_group_IT_number 14
_symmetry_cell_setting monoclinic
_symmetry_space_group_name_Hall '-P 2yn'
_symmetry_space_group_name_H-M 'P 1 21/n 1'
_atom_sites_solution_hydrogens geom
_atom_sites_solution_primary direct
_atom_sites_solution_secondary difmap
_audit_creation_method SHELXL-97
_cell_angle_alpha 90.00
_cell_angle_beta 106.5671(7)
_cell_angle_gamma 90.00
_cell_formula_units_Z 4
_cell_length_a 13.9090(2)
_cell_length_b 12.32700(10)
_cell_length_c 14.6260(2)
_cell_measurement_reflns_used 23943
_cell_measurement_temperature 150(2)
_cell_measurement_theta_max 27.5
_cell_measurement_theta_min 1
_cell_volume 2403.61(5)
_computing_cell_refinement 'COLLECT and DENZO'
_computing_data_collection 'COLLECT (Hooft, 1998) and DENZO (Otwinowski & Minor, 1997)'
_computing_data_reduction 'COLLECT and DENZO'
_computing_structure_refinement 'SHELXL-97 (Sheldrick, 1997)'
_computing_structure_solution 'SIR92 (Altomare et al., 1994)'
_diffrn_ambient_temperature 150(2)
_diffrn_detector_area_resol_mean 9.091
_diffrn_measured_fraction_theta_full 0.998
_diffrn_measured_fraction_theta_max 0.998
_diffrn_measurement_device_type 'Nonius KappaCCD area detector'
_diffrn_measurement_method '\f and \w scans to fill the Ewald sphere'
_diffrn_radiation_monochromator graphite
_diffrn_radiation_source 'fine-focus sealed tube'
_diffrn_radiation_type MoK\a
_diffrn_radiation_wavelength 0.71070
_diffrn_reflns_av_R_equivalents 0.0397
_diffrn_reflns_av_sigmaI/netI 0.0221
_diffrn_reflns_limit_h_max 18
_diffrn_reflns_limit_h_min -18
_diffrn_reflns_limit_k_max 16
_diffrn_reflns_limit_k_min -15
_diffrn_reflns_limit_l_max 18
_diffrn_reflns_limit_l_min -19
_diffrn_reflns_number 43076
_diffrn_reflns_theta_full 27.50
_diffrn_reflns_theta_max 27.50
_diffrn_reflns_theta_min 3.31
_diffrn_standards_number 0
_exptl_absorpt_coefficient_mu 1.084
_exptl_absorpt_correction_T_max 0.899
_exptl_absorpt_correction_T_min 0.804
_exptl_absorpt_correction_type multi-scan
_exptl_absorpt_process_details '(SORTAV; Blessing 1997)'
_exptl_crystal_colour colourless
_exptl_crystal_density_diffrn 1.424
_exptl_crystal_density_method 'not measured'
_exptl_crystal_description plate
_exptl_crystal_F_000 1048
_exptl_crystal_size_max 0.3
_exptl_crystal_size_mid 0.27
_exptl_crystal_size_min 0.12
_refine_diff_density_max 0.382
_refine_diff_density_min -0.783
_refine_diff_density_rms 0.067
_refine_ls_extinction_method none
_refine_ls_goodness_of_fit_ref 1.052
_refine_ls_hydrogen_treatment mixed
_refine_ls_matrix_type full
_refine_ls_number_parameters 282
_refine_ls_number_reflns 5504
_refine_ls_number_restraints 0
_refine_ls_restrained_S_all 1.052
_refine_ls_R_factor_all 0.0256
_refine_ls_R_factor_gt 0.0221
_refine_ls_shift/su_max 0.001
_refine_ls_shift/su_mean 0.000
_refine_ls_structure_factor_coef Fsqd
_refine_ls_weighting_details 'calc w=1/[\s^2^(Fo^2^)+(0.0261P)^2^+1.3408P] where P=(Fo^2^+2Fc^2^)/3'
_refine_ls_weighting_scheme calc
_refine_ls_wR_factor_gt 0.0537
_refine_ls_wR_factor_ref 0.0557
_reflns_number_gt 5005
_reflns_number_total 5504
_reflns_threshold_expression I>2\s(I)
_cod_data_source_file om020361i.cif
_cod_data_source_block snocoph3-ruzic
_cod_depositor_comments
;
The following automatic conversions were performed:

'_geom_bond_publ_flag' value 'Y' changed to 'y' according to
/home/saulius/struct/CIF-dictionaries/cif_core.dic dictionary named
'cif_core.dic' version 2.4.1 from 2010-06-29 (6
times).

'_geom_angle_publ_flag' value 'Y' changed to 'y' according
to /home/saulius/struct/CIF-dictionaries/cif_core.dic dictionary
named 'cif_core.dic' version 2.4.1 from 2010-06-29 (15 times).

Automatic conversion script
Id: cif_fix_values 1715 2011-07-08 13:25:40Z adriana 

The following automatic conversions were performed:

'_exptl_absorpt_correction_type' value 'multi-scans' was replaced
with the value 'multi-scan' as specified in the replacement file
'src/cod-tools/trunk/data/replacement-values/replacement_values.lst'.

Automatic conversion script
Id: cif_fix_values 5376 2017-05-30 11:51:03Z andrius 
;
_cod_original_sg_symbol_H-M 'P 21/n'
_cod_database_code 4076970

loop_
_symmetry_equiv_pos_as_xyz
'x, y, z'
'-x+1/2, y+1/2, -z+1/2'
'-x, -y, -z'
'x-1/2, -y-1/2, z-1/2'

loop_
_atom_site_label
_atom_site_type_symbol
_atom_site_fract_x
_atom_site_fract_y
_atom_site_fract_z
_atom_site_U_iso_or_equiv
_atom_site_adp_type
_atom_site_occupancy
_atom_site_symmetry_multiplicity
_atom_site_calc_flag
_atom_site_refinement_flags
Sn1 Sn 0.519968(8) 0.233662(9) 0.267462(7) 0.01838(5) Uani 1 1 d .
O1 O 0.59830(10) 0.43064(11) 0.37155(9) 0.0337(3) Uani 1 1 d .
O2 O 0.49372(11) 0.25659(10) 0.05987(9) 0.0289(3) Uani 1 1 d .
C11 C 0.44103(12) 0.38018(13) 0.20757(11) 0.0199(3) Uani 1 1 d .
C12 C 0.44045(12) 0.47261(14) 0.26391(12) 0.0234(3) Uani 1 1 d .
C13 C 0.38119(13) 0.56230(15) 0.22546(14) 0.0292(4) Uani 1 1 d .
H13 H 0.3806 0.6227 0.2634 0.035 Uiso 1 1 calc R
C14 C 0.32335(14) 0.56174(15) 0.13107(15) 0.0333(4) Uani 1 1 d .
H14 H 0.2817 0.6202 0.1066 0.040 Uiso 1 1 calc R
C15 C 0.32771(13) 0.47439(15) 0.07357(14) 0.0304(4) Uani 1 1 d .
H15 H 0.2916 0.4759 0.0094 0.037 Uiso 1 1 calc R
C16 C 0.38579(12) 0.38377(14) 0.11075(12) 0.0234(3) Uani 1 1 d .
C17 C 0.50485(14) 0.47994(15) 0.36562(13) 0.0306(4) Uani 1 1 d .
H17A H 0.5147 0.5553 0.3852 0.037 Uiso 1 1 calc R
H17B H 0.4725 0.4430 0.4074 0.037 Uiso 1 1 calc R
C18 C 0.6666(2) 0.4402(2) 0.46496(17) 0.0629(7) Uani 1 1 d .
H18A H 0.6745 0.5153 0.4828 0.094 Uiso 1 1 calc R
H18B H 0.7304 0.4105 0.4652 0.094 Uiso 1 1 calc R
H18C H 0.6406 0.4012 0.5096 0.094 Uiso 1 1 calc R
C19 C 0.39265(14) 0.29102(16) 0.04523(12) 0.0294(4) Uani 1 1 d .
H19A H 0.3530 0.2305 0.0566 0.035 Uiso 1 1 calc R
H19B H 0.3650 0.3138 -0.0205 0.035 Uiso 1 1 calc R
C20 C 0.55179(16) 0.33477(17) 0.02754(14) 0.0365(4) Uani 1 1 d .
H20A H 0.5233 0.3464 -0.0397 0.055 Uiso 1 1 calc R
H20B H 0.6193 0.3089 0.0395 0.055 Uiso 1 1 calc R
H20C H 0.5520 0.4018 0.0610 0.055 Uiso 1 1 calc R
C21 C 0.67464(13) 0.22215(13) 0.27043(12) 0.0211(3) Uani 1 1 d .
C22 C 0.72282(14) 0.12256(15) 0.27686(14) 0.0313(4) Uani 1 1 d .
H22 H 0.6878 0.0595 0.2814 0.038 Uiso 1 1 calc R
C23 C 0.82273(14) 0.11550(16) 0.27668(15) 0.0371(5) Uani 1 1 d .
H23 H 0.8536 0.0480 0.2815 0.045 Uiso 1 1 calc R
C24 C 0.87590(14) 0.20698(17) 0.26951(14) 0.0321(4) Uani 1 1 d .
H24 H 0.9423 0.2019 0.2684 0.039 Uiso 1 1 calc R
C25 C 0.83008(15) 0.30589(18) 0.26396(18) 0.0445(5) Uani 1 1 d .
H25 H 0.8657 0.3686 0.2596 0.053 Uiso 1 1 calc R
C26 C 0.73085(15) 0.31324(16) 0.26479(17) 0.0403(5) Uani 1 1 d .
H26 H 0.7012 0.3813 0.2615 0.048 Uiso 1 1 calc R
C31 C 0.44645(12) 0.08760(13) 0.19921(11) 0.0202(3) Uani 1 1 d .
C32 C 0.48255(13) 0.02753(14) 0.13475(12) 0.0254(4) Uani 1 1 d .
H32 H 0.5374 0.0531 0.1167 0.030 Uiso 1 1 calc R
C33 C 0.43777(14) -0.06977(15) 0.09720(13) 0.0295(4) Uani 1 1 d .
H33 H 0.4632 -0.1091 0.0550 0.035 Uiso 1 1 calc R
C34 C 0.35515(14) -0.10815(14) 0.12268(13) 0.0293(4) Uani 1 1 d .
H34 H 0.3250 -0.1731 0.0974 0.035 Uiso 1 1 calc R
C35 C 0.31783(14) -0.04954(15) 0.18576(13) 0.0295(4) Uani 1 1 d .
H35 H 0.2622 -0.0747 0.2027 0.035 Uiso 1 1 calc R
C36 C 0.36377(13) 0.04724(14) 0.22383(12) 0.0243(3) Uani 1 1 d .
H36 H 0.3386 0.0857 0.2667 0.029 Uiso 1 1 calc R
C41 C 0.50618(13) 0.20926(14) 0.40892(12) 0.0234(3) Uani 1 1 d .
C42 C 0.42100(14) 0.23392(15) 0.43684(13) 0.0277(4) Uani 1 1 d .
H42 H 0.3666 0.2666 0.3933 0.033 Uiso 1 1 calc R
C43 C 0.41521(15) 0.21093(17) 0.52823(14) 0.0342(4) Uani 1 1 d .
H43 H 0.3576 0.2285 0.5453 0.041 Uiso 1 1 calc R
C44 C 0.49497(17) 0.1620(2) 0.59356(14) 0.0457(5) Uani 1 1 d .
H44 H 0.4911 0.1455 0.6544 0.055 Uiso 1 1 calc R
C45 C 0.58063(19) 0.1378(3) 0.56778(15) 0.0627(8) Uani 1 1 d .
H45 H 0.6350 0.1056 0.6117 0.075 Uiso 1 1 calc R
C46 C 0.58574(16) 0.1615(2) 0.47654(14) 0.0483(6) Uani 1 1 d .
H46 H 0.6440 0.1449 0.4603 0.058 Uiso 1 1 calc R

loop_
_atom_site_aniso_label
_atom_site_aniso_U_11
_atom_site_aniso_U_22
_atom_site_aniso_U_33
_atom_site_aniso_U_23
_atom_site_aniso_U_13
_atom_site_aniso_U_12
Sn1 0.01801(7) 0.01791(7) 0.01978(7) -0.00092(4) 0.00631(5) -0.00012(4)
O1 0.0296(7) 0.0351(7) 0.0305(7) -0.0078(6) -0.0009(5) 0.0002(6)
O2 0.0379(8) 0.0248(6) 0.0275(7) -0.0021(5) 0.0150(6) -0.0050(5)
C11 0.0162(8) 0.0193(8) 0.0248(8) 0.0013(6) 0.0071(6) -0.0010(6)
C12 0.0211(8) 0.0218(8) 0.0300(8) -0.0011(7) 0.0118(7) -0.0013(6)
C13 0.0275(9) 0.0210(9) 0.0441(10) 0.0004(8) 0.0185(8) 0.0012(7)
C14 0.0227(9) 0.0271(9) 0.0509(11) 0.0139(8) 0.0119(8) 0.0050(7)
C15 0.0215(9) 0.0320(10) 0.0351(9) 0.0113(8) 0.0035(7) -0.0030(7)
C16 0.0193(8) 0.0247(9) 0.0262(8) 0.0028(7) 0.0061(6) -0.0049(6)
C17 0.0386(10) 0.0241(9) 0.0301(9) -0.0081(7) 0.0115(8) 0.0005(8)
C18 0.0593(16) 0.0630(17) 0.0448(13) -0.0181(12) -0.0197(11) 0.0056(13)
C19 0.0328(10) 0.0299(9) 0.0229(8) 0.0000(7) 0.0037(7) -0.0082(8)
C20 0.0458(12) 0.0343(11) 0.0358(10) -0.0018(8) 0.0218(9) -0.0091(9)
C21 0.0189(8) 0.0232(9) 0.0217(8) -0.0006(6) 0.0065(6) 0.0006(6)
C22 0.0269(9) 0.0214(9) 0.0450(11) -0.0055(8) 0.0092(8) -0.0007(7)
C23 0.0280(10) 0.0295(10) 0.0535(12) -0.0105(9) 0.0111(9) 0.0075(8)
C24 0.0214(9) 0.0429(11) 0.0347(9) -0.0011(9) 0.0123(7) 0.0040(8)
C25 0.0287(10) 0.0329(11) 0.0754(15) 0.0112(11) 0.0206(10) -0.0020(9)
C26 0.0278(10) 0.0228(10) 0.0741(15) 0.0066(10) 0.0205(10) 0.0033(8)
C31 0.0237(8) 0.0170(8) 0.0188(7) 0.0002(6) 0.0042(6) -0.0013(6)
C32 0.0273(9) 0.0251(9) 0.0263(8) -0.0005(7) 0.0117(7) -0.0018(7)
C33 0.0373(10) 0.0243(9) 0.0277(9) -0.0049(7) 0.0104(8) 0.0011(7)
C34 0.0331(10) 0.0213(9) 0.0299(9) -0.0020(7) 0.0029(7) -0.0046(7)
C35 0.0262(9) 0.0292(9) 0.0322(9) 0.0008(7) 0.0070(7) -0.0065(7)
C36 0.0240(9) 0.0248(9) 0.0249(8) -0.0009(7) 0.0084(7) -0.0015(7)
C41 0.0253(9) 0.0250(8) 0.0204(7) -0.0012(7) 0.0073(6) 0.0014(7)
C42 0.0221(9) 0.0338(10) 0.0266(9) -0.0010(7) 0.0062(7) 0.0010(7)
C43 0.0318(10) 0.0439(11) 0.0316(9) -0.0047(8) 0.0168(8) 0.0002(8)
C44 0.0530(13) 0.0631(15) 0.0260(9) 0.0086(10) 0.0193(9) 0.0136(11)
C45 0.0561(15) 0.104(2) 0.0313(11) 0.0273(13) 0.0175(10) 0.0432(15)
C46 0.0403(12) 0.0772(17) 0.0320(10) 0.0169(11) 0.0177(9) 0.0314(12)

loop_
_atom_type_symbol
_atom_type_description
_atom_type_scat_dispersion_real
_atom_type_scat_dispersion_imag
_atom_type_scat_source
C C 0.0033 0.0016 'International Tables Vol C Tables 4.2.6.8 and 6.1.1.4'
H H 0.0000 0.0000 'International Tables Vol C Tables 4.2.6.8 and 6.1.1.4'
O O 0.0106 0.0060 'International Tables Vol C Tables 4.2.6.8 and 6.1.1.4'
Sn Sn -0.6537 1.4246 'International Tables Vol C Tables 4.2.6.8 and 6.1.1.4'

loop_
_geom_angle_atom_site_label_1
_geom_angle_atom_site_label_2
_geom_angle_atom_site_label_3
_geom_angle
_geom_angle_publ_flag
C21 Sn1 C41 109.58(6) y
C21 Sn1 C11 116.98(6) y
C41 Sn1 C11 109.36(6) y
C21 Sn1 C31 107.04(6) y
C41 Sn1 C31 99.61(6) y
C11 Sn1 C31 112.85(6) y
C21 Sn1 O1 79.67(5) y
C41 Sn1 O1 74.71(5) y
C11 Sn1 O1 65.56(5) y
C31 Sn1 O1 172.55(5) y
C21 Sn1 O2 81.78(5) y
C41 Sn1 O2 168.05(5) y
C11 Sn1 O2 66.81(5) y
C31 Sn1 O2 72.76(5) y
O1 Sn1 O2 112.01(4) y
C17 O1 C18 111.80(16) ?
C17 O1 Sn1 97.24(9) ?
C18 O1 Sn1 128.10(14) ?
C20 O2 C19 112.19(15) ?
C20 O2 Sn1 119.28(11) ?
C19 O2 Sn1 90.60(9) ?
C16 C11 C12 118.12(15) ?
C16 C11 Sn1 120.14(12) ?
C12 C11 Sn1 121.70(12) ?
C13 C12 C11 120.40(16) ?
C13 C12 C17 117.83(16) ?
C11 C12 C17 121.75(15) ?
C14 C13 C12 120.34(17) ?
C14 C13 H13 119.8 ?
C12 C13 H13 119.8 ?
C15 C14 C13 119.86(17) ?
C15 C14 H14 120.1 ?
C13 C14 H14 120.1 ?
C14 C15 C16 120.60(17) ?
C14 C15 H15 119.7 ?
C16 C15 H15 119.7 ?
C15 C16 C11 120.48(16) ?
C15 C16 C19 119.51(16) ?
C11 C16 C19 119.96(15) ?
O1 C17 C12 108.20(14) ?
O1 C17 H17A 110.1 ?
C12 C17 H17A 110.1 ?
O1 C17 H17B 110.1 ?
C12 C17 H17B 110.1 ?
H17A C17 H17B 108.4 ?
O1 C18 H18A 109.5 ?
O1 C18 H18B 109.5 ?
H18A C18 H18B 109.5 ?
O1 C18 H18C 109.5 ?
H18A C18 H18C 109.5 ?
H18B C18 H18C 109.5 ?
O2 C19 C16 111.58(14) ?
O2 C19 H19A 109.3 ?
C16 C19 H19A 109.3 ?
O2 C19 H19B 109.3 ?
C16 C19 H19B 109.3 ?
H19A C19 H19B 108.0 ?
O2 C20 H20A 109.5 ?
O2 C20 H20B 109.5 ?
H20A C20 H20B 109.5 ?
O2 C20 H20C 109.5 ?
H20A C20 H20C 109.5 ?
H20B C20 H20C 109.5 ?
C26 C21 C22 116.83(16) ?
C26 C21 Sn1 121.71(13) ?
C22 C21 Sn1 121.45(12) ?
C21 C22 C23 121.15(17) ?
C21 C22 H22 119.4 ?
C23 C22 H22 119.4 ?
C24 C23 C22 120.65(18) ?
C24 C23 H23 119.7 ?
C22 C23 H23 119.7 ?
C25 C24 C23 119.09(18) ?
C25 C24 H24 120.5 ?
C23 C24 H24 120.5 ?
C24 C25 C26 120.40(19) ?
C24 C25 H25 119.8 ?
C26 C25 H25 119.8 ?
C21 C26 C25 121.87(18) ?
C21 C26 H26 119.1 ?
C25 C26 H26 119.1 ?
C36 C31 C32 117.82(15) ?
C36 C31 Sn1 119.60(12) ?
C32 C31 Sn1 122.46(12) ?
C33 C32 C31 121.07(16) ?
C33 C32 H32 119.5 ?
C31 C32 H32 119.5 ?
C34 C33 C32 119.99(16) ?
C34 C33 H33 120.0 ?
C32 C33 H33 120.0 ?
C35 C34 C33 119.83(16) ?
C35 C34 H34 120.1 ?
C33 C34 H34 120.1 ?
C34 C35 C36 119.82(17) ?
C34 C35 H35 120.1 ?
C36 C35 H35 120.1 ?
C31 C36 C35 121.46(16) ?
C31 C36 H36 119.3 ?
C35 C36 H36 119.3 ?
C46 C41 C42 117.13(16) ?
C46 C41 Sn1 118.22(13) ?
C42 C41 Sn1 124.60(13) ?
C43 C42 C41 121.64(17) ?
C43 C42 H42 119.2 ?
C41 C42 H42 119.2 ?
C44 C43 C42 119.94(18) ?
C44 C43 H43 120.0 ?
C42 C43 H43 120.0 ?
C43 C44 C45 119.44(18) ?
C43 C44 H44 120.3 ?
C45 C44 H44 120.3 ?
C44 C45 C46 120.1(2) ?
C44 C45 H45 119.9 ?
C46 C45 H45 119.9 ?
C45 C46 C41 121.70(19) ?
C45 C46 H46 119.1 ?
C41 C46 H46 119.1 ?

loop_
_geom_bond_atom_site_label_1
_geom_bond_atom_site_label_2
_geom_bond_distance
_geom_bond_publ_flag
Sn1 C21 2.1441(17) y
Sn1 C41 2.1527(16) y
Sn1 C11 2.1648(16) y
Sn1 C31 2.1683(16) y
Sn1 O1 2.9077(13) y
Sn1 O2 2.9664(13) y
O1 C17 1.415(2) ?
O1 C18 1.429(2) ?
O2 C20 1.422(2) ?
O2 C19 1.425(2) ?
C11 C16 1.406(2) ?
C11 C12 1.407(2) ?
C12 C13 1.398(2) ?
C12 C17 1.505(2) ?
C13 C14 1.386(3) ?
C13 H13 0.9300 ?
C14 C15 1.378(3) ?
C14 H14 0.9300 ?
C15 C16 1.395(2) ?
C15 H15 0.9300 ?
C16 C19 1.512(2) ?
C17 H17A 0.9700 ?
C17 H17B 0.9700 ?
C18 H18A 0.9600 ?
C18 H18B 0.9600 ?
C18 H18C 0.9600 ?
C19 H19A 0.9700 ?
C19 H19B 0.9700 ?
C20 H20A 0.9600 ?
C20 H20B 0.9600 ?
C20 H20C 0.9600 ?
C21 C26 1.384(3) ?
C21 C22 1.389(2) ?
C22 C23 1.393(3) ?
C22 H22 0.9300 ?
C23 C24 1.369(3) ?
C23 H23 0.9300 ?
C24 C25 1.368(3) ?
C24 H24 0.9300 ?
C25 C26 1.387(3) ?
C25 H25 0.9300 ?
C26 H26 0.9300 ?
C31 C36 1.391(2) ?
C31 C32 1.400(2) ?
C32 C33 1.390(2) ?
C32 H32 0.9300 ?
C33 C34 1.388(3) ?
C33 H33 0.9300 ?
C34 C35 1.384(3) ?
C34 H34 0.9300 ?
C35 C36 1.392(2) ?
C35 H35 0.9300 ?
C36 H36 0.9300 ?
C41 C46 1.388(3) ?
C41 C42 1.392(2) ?
C42 C43 1.391(3) ?
C42 H42 0.9300 ?
C43 C44 1.379(3) ?
C43 H43 0.9300 ?
C44 C45 1.381(3) ?
C44 H44 0.9300 ?
C45 C46 1.388(3) ?
C45 H45 0.9300 ?
C46 H46 0.9300 ?
